data_2008326
loop_
_publ_author_name
'Henschel, Dagmar'
'Wijaya, Karna'
'Jones, Peter G.'
'Blaschette, Armand'

_publ_section_title
;
 Polysulfonylamines. CX. Hydroxylammonium di(methanesulfonyl)amidate
 1,4,7,10,13,16-hexaoxacyclooctadecane (1/1/1) and 2-aminopyridinium
 di(methanesulfonyl)amidate 1,4,7,10,13,16-hexaoxacyclooctadecane
 (1/1/1)
;
_journal_issue 4
_journal_name_full 'Acta Crystallographica Section C'
_journal_page_first 664
_journal_page_last 668
_journal_paper_doi 10.1107/S0108270199001274
_journal_volume 55
_journal_year 1999
_chemical_formula_moiety 'C5 H7 N2 +, C2 H6 N O4 S2 -, C12 H24 O6'
_chemical_formula_sum 'C19 H37 N3 O10 S2'
_chemical_formula_weight 531.64
_chemical_name_systematic
;
 2-Aminopyridinium Di(methanesulfonyl)amidate
 1,4,7,1O,13,16-Hexaoxacyclooctadecane (1/1/1)
;
_space_group_IT_number 14
_symmetry_cell_setting monoclinic
_symmetry_space_group_name_Hall '-P 2yn'
_symmetry_space_group_name_H-M 'P 1 21/n 1'
_audit_creation_method SHELXL-97
_cell_angle_alpha 90.00
_cell_angle_beta 108.74(3)
_cell_angle_gamma 90.00
_cell_formula_units_Z 4
_cell_length_a 11.670(3)
_cell_length_b 15.623(5)
_cell_length_c 14.528(4)
_cell_measurement_reflns_used 50
_cell_measurement_temperature 143(2)
_cell_measurement_theta_max 11.5
_cell_measurement_theta_min 10
_cell_volume 2508.3(13)
_computing_cell_refinement DIF4
_computing_data_collection 'DIF4 (Stoe & Cie, 1992a)'
_computing_data_reduction 'REDU4 (Stoe & Cie, 1992b)'
_computing_molecular_graphics 'XP (Siemens, 1994)'
_computing_publication_material SHELXL97
_computing_structure_refinement 'SHELXL97 (Sheldrick, 1997)'
_computing_structure_solution 'SHELXS97 (Sheldrick, 1990)'
_diffrn_ambient_temperature 143(2)
_diffrn_measured_fraction_theta_full 0.998
_diffrn_measured_fraction_theta_max 0.998
_diffrn_measurement_device_type 'Stoe Stadi-4'
_diffrn_measurement_method \w/\q
_diffrn_radiation_monochromator graphite
_diffrn_radiation_source 'fine-focus sealed tube'
_diffrn_radiation_type MoK\a
_diffrn_radiation_wavelength 0.71073
_diffrn_reflns_av_R_equivalents 0.022
_diffrn_reflns_av_sigmaI/netI 0.0278
_diffrn_reflns_limit_h_max 13
_diffrn_reflns_limit_h_min -13
_diffrn_reflns_limit_k_max 1
_diffrn_reflns_limit_k_min -18
_diffrn_reflns_limit_l_max 17
_diffrn_reflns_limit_l_min 0
_diffrn_reflns_number 4790
_diffrn_reflns_theta_full 25.02
_diffrn_reflns_theta_max 25.02
_diffrn_reflns_theta_min 3.01
_diffrn_standards_decay_% 0
_diffrn_standards_interval_time 60
_diffrn_standards_number 3
_exptl_absorpt_coefficient_mu 0.269
_exptl_absorpt_correction_type none
_exptl_crystal_colour colourless
_exptl_crystal_density_diffrn 1.408
_exptl_crystal_density_method 'not measured'
_exptl_crystal_description tablet
_exptl_crystal_F_000 1136
_exptl_crystal_size_max 0.6
_exptl_crystal_size_mid 0.5
_exptl_crystal_size_min 0.3
_refine_diff_density_max 0.33
_refine_diff_density_min -0.40
_refine_ls_extinction_coef 0.0115(6)
_refine_ls_extinction_method SHELXL97
_refine_ls_goodness_of_fit_ref 1.061
_refine_ls_hydrogen_treatment mixed
_refine_ls_matrix_type full
_refine_ls_number_parameters 322
_refine_ls_number_reflns 4431
_refine_ls_number_restraints 1
_refine_ls_restrained_S_all 1.060
_refine_ls_R_factor_all 0.049
_refine_ls_R_factor_gt 0.038
_refine_ls_shift/su_max <0.001
_refine_ls_shift/su_mean 0.000
_refine_ls_structure_factor_coef Fsqd
_refine_ls_weighting_details 'calc w = 1/[\s^2^(Fo^2^)+(0.0392P)^2^+1.2421P] where P = (Fo^2^+2Fc^2^)/3'
_refine_ls_weighting_scheme calc
_refine_ls_wR_factor_ref 0.094
_reflns_number_gt 3668
_reflns_number_total 4431
_reflns_threshold_expression I>2\s(I)
_cod_data_source_file bm1316.cif
_cod_data_source_block IV
_cod_original_cell_volume 2508.2(12)
_cod_original_sg_symbol_H-M 'P 21/n'
_cod_database_code 2008326

loop_
_symmetry_equiv_pos_as_xyz
'x, y, z'
'-x+1/2, y+1/2, -z+1/2'
'-x, -y, -z'
'x-1/2, -y-1/2, z-1/2'

loop_
_atom_site_label
_atom_site_fract_x
_atom_site_fract_y
_atom_site_fract_z
_atom_site_U_iso_or_equiv
_atom_site_adp_type
_atom_site_calc_flag
_atom_site_refinement_flags
_atom_site_occupancy
_atom_site_disorder_assembly
_atom_site_disorder_group
_atom_site_type_symbol
N1 0.69194(14) 0.31096(10) 0.66590(12) 0.0266(4) Uani d . 1 . . N
S1 0.64182(4) 0.26119(3) 0.56615(3) 0.02376(14) Uani d . 1 . . S
S2 0.74989(5) 0.26009(3) 0.76560(4) 0.02756(15) Uani d . 1 . . S
O1 0.61709(13) 0.32544(9) 0.48945(10) 0.0315(3) Uani d . 1 . . O
O2 0.71662(14) 0.19121(10) 0.55493(10) 0.0395(4) Uani d . 1 . . O
O3 0.76209(15) 0.32103(11) 0.84254(11) 0.0459(4) Uani d . 1 . . O
O4 0.68634(14) 0.18215(11) 0.77089(11) 0.0428(4) Uani d . 1 . . O
C1 0.5005(2) 0.21867(16) 0.56085(17) 0.0396(6) Uani d . 1 . . C
H1A 0.4598 0.1964 0.4954 0.048 Uiso calc R 1 . . H
H1B 0.4508 0.2637 0.5759 0.048 Uiso calc R 1 . . H
H1C 0.5121 0.1722 0.6083 0.048 Uiso calc R 1 . . H
C2 0.89708(19) 0.23185(14) 0.76989(16) 0.0332(5) Uani d . 1 . . C
H2A 0.9420 0.2835 0.7642 0.040 Uiso calc R 1 . . H
H2B 0.8932 0.1929 0.7161 0.040 Uiso calc R 1 . . H
H2C 0.9383 0.2033 0.8318 0.040 Uiso calc R 1 . . H
N2 0.73784(17) 0.29786(13) 0.34836(13) 0.0355(4) Uani d . 1 . . N
H01 0.685(2) 0.3220(17) 0.3783(19) 0.054(8) Uiso d . 1 . . H
N3 0.80333(19) 0.43363(13) 0.32386(15) 0.0378(5) Uani d D 1 . . N
H02 0.847(2) 0.4639(15) 0.2992(18) 0.046(8) Uiso d D 1 . . H
H03 0.744(2) 0.4574(17) 0.3351(19) 0.056(8) Uiso d D 1 . . H
C3 0.81174(18) 0.34950(14) 0.31756(14) 0.0282(5) Uani d . 1 . . C
C4 0.89869(19) 0.30910(14) 0.28441(15) 0.0321(5) Uani d . 1 . . C
H4 0.9543 0.3427 0.2644 0.039 Uiso calc R 1 . . H
C5 0.9037(2) 0.22214(15) 0.28082(16) 0.0398(6) Uani d . 1 . . C
H5 0.9630 0.1957 0.2582 0.048 Uiso calc R 1 . . H
C6 0.8229(2) 0.17091(16) 0.30999(17) 0.0445(6) Uani d . 1 . . C
H6 0.8248 0.1103 0.3058 0.053 Uiso calc R 1 . . H
C7 0.7421(2) 0.21089(16) 0.34430(17) 0.0425(6) Uani d . 1 . . C
H7 0.6875 0.1778 0.3659 0.051 Uiso calc R 1 . . H
C11 1.0228(2) 0.51622(15) 0.16777(17) 0.0397(6) Uani d . 1 . . C
H11A 1.0039 0.5731 0.1365 0.048 Uiso calc R 1 . . H
H11B 1.0784 0.4861 0.1395 0.048 Uiso calc R 1 . . H
C12 1.08105(19) 0.52639(14) 0.27488(17) 0.0362(5) Uani d . 1 . . C
H12A 1.0972 0.4696 0.3067 0.043 Uiso calc R 1 . . H
H12B 1.1588 0.5573 0.2888 0.043 Uiso calc R 1 . . H
O11 0.99990(13) 0.57377(10) 0.31047(10) 0.0339(4) Uani d . 1 . . O
C13 1.05217(19) 0.59687(15) 0.41022(15) 0.0340(5) Uani d . 1 . . C
H13A 1.1273 0.6301 0.4195 0.041 Uiso calc R 1 . . H
H13B 1.0728 0.5447 0.4510 0.041 Uiso calc R 1 . . H
C14 0.96245(19) 0.64969(14) 0.43941(16) 0.0329(5) Uani d . 1 . . C
H14A 1.0034 0.6792 0.5016 0.040 Uiso calc R 1 . . H
H14B 0.9270 0.6937 0.3893 0.040 Uiso calc R 1 . . H
O12 0.87005(13) 0.59609(9) 0.44997(11) 0.0332(3) Uani d . 1 . . O
C15 0.7861(2) 0.64059(14) 0.48430(16) 0.0354(5) Uani d . 1 . . C
H15A 0.7539 0.6907 0.4423 0.042 Uiso calc R 1 . . H
H15B 0.8267 0.6614 0.5512 0.042 Uiso calc R 1 . . H
C16 0.6852(2) 0.58189(15) 0.48333(15) 0.0360(5) Uani d . 1 . . C
H16A 0.7180 0.5281 0.5178 0.043 Uiso calc R 1 . . H
H16B 0.6327 0.6091 0.5167 0.043 Uiso calc R 1 . . H
O13 0.61723(13) 0.56411(10) 0.38488(10) 0.0361(4) Uani d . 1 . . O
C17 0.51099(19) 0.51530(14) 0.37559(16) 0.0335(5) Uani d . 1 . . C
H17A 0.4582 0.5462 0.4059 0.040 Uiso calc R 1 . . H
H17B 0.5330 0.4594 0.4087 0.040 Uiso calc R 1 . . H
C18 0.44616(19) 0.50194(14) 0.26983(17) 0.0360(5) Uani d . 1 . . C
H18A 0.3692 0.4712 0.2609 0.043 Uiso calc R 1 . . H
H18B 0.4272 0.5579 0.2364 0.043 Uiso calc R 1 . . H
O14 0.52162(12) 0.45314(9) 0.22954(10) 0.0321(3) Uani d . 1 . . O
C19 0.4712(2) 0.44749(15) 0.12660(16) 0.0388(5) Uani d . 1 . . C
H19A 0.4579 0.5057 0.0982 0.047 Uiso calc R 1 . . H
H19B 0.3920 0.4180 0.1090 0.047 Uiso calc R 1 . . H
C20 0.5550(2) 0.39908(14) 0.08639(16) 0.0401(6) Uani d . 1 . . C
H20A 0.5846 0.3471 0.1259 0.048 Uiso calc R 1 . . H
H20B 0.5112 0.3809 0.0189 0.048 Uiso calc R 1 . . H
O15 0.65431(13) 0.45180(9) 0.08754(10) 0.0329(3) Uani d . 1 . . O
C21 0.7335(2) 0.41084(15) 0.04479(15) 0.0370(5) Uani d . 1 . . C
H21A 0.6900 0.3984 -0.0245 0.044 Uiso calc R 1 . . H
H21B 0.7623 0.3560 0.0784 0.044 Uiso calc R 1 . . H
C22 0.8389(2) 0.46841(15) 0.05320(15) 0.0374(5) Uani d . 1 . . C
H22A 0.8841 0.4477 0.0105 0.045 Uiso calc R 1 . . H
H22B 0.8102 0.5273 0.0331 0.045 Uiso calc R 1 . . H
O16 0.91493(13) 0.46815(10) 0.15152(10) 0.0349(4) Uani d . 1 . . O

loop_
_atom_site_aniso_label
_atom_site_aniso_U_11
_atom_site_aniso_U_22
_atom_site_aniso_U_33
_atom_site_aniso_U_12
_atom_site_aniso_U_13
_atom_site_aniso_U_23
N1 0.0273(9) 0.0234(8) 0.0262(9) 0.0021(7) 0.0046(7) -0.0009(7)
S1 0.0242(3) 0.0243(3) 0.0219(3) 0.00142(19) 0.0062(2) 0.00200(19)
S2 0.0280(3) 0.0331(3) 0.0211(3) 0.0018(2) 0.0071(2) 0.0001(2)
O1 0.0331(8) 0.0339(8) 0.0264(7) 0.0015(6) 0.0082(6) 0.0087(6)
O2 0.0468(9) 0.0409(9) 0.0284(8) 0.0176(8) 0.0084(7) -0.0022(7)
O3 0.0510(10) 0.0564(11) 0.0269(8) 0.0135(8) 0.0079(7) -0.0124(7)
O4 0.0437(9) 0.0496(10) 0.0338(9) -0.0114(8) 0.0106(7) 0.0134(7)
C1 0.0334(12) 0.0471(14) 0.0323(12) -0.0146(11) 0.0021(10) 0.0065(10)
C2 0.0285(11) 0.0372(12) 0.0296(11) 0.0073(9) 0.0036(9) 0.0011(9)
N2 0.0331(10) 0.0444(11) 0.0331(10) -0.0032(9) 0.0162(9) -0.0021(9)
N3 0.0383(11) 0.0364(11) 0.0434(12) 0.0050(9) 0.0195(10) 0.0017(9)
C3 0.0261(10) 0.0371(12) 0.0202(10) 0.0002(9) 0.0055(8) -0.0001(9)
C4 0.0326(11) 0.0389(12) 0.0282(11) 0.0014(10) 0.0146(9) 0.0028(9)
C5 0.0464(14) 0.0440(14) 0.0326(12) 0.0090(11) 0.0177(11) 0.0005(11)
C6 0.0585(16) 0.0342(13) 0.0390(13) -0.0022(11) 0.0133(12) -0.0031(11)
C7 0.0457(14) 0.0443(14) 0.0403(13) -0.0128(11) 0.0177(11) -0.0001(11)
C11 0.0455(13) 0.0351(12) 0.0503(14) -0.0029(10) 0.0320(12) 0.0021(11)
C12 0.0305(11) 0.0296(11) 0.0532(14) -0.0006(9) 0.0202(11) 0.0003(10)
O11 0.0287(8) 0.0404(9) 0.0338(8) 0.0031(7) 0.0117(6) -0.0007(7)
C13 0.0277(11) 0.0404(12) 0.0327(12) -0.0057(9) 0.0079(9) 0.0039(10)
C14 0.0376(12) 0.0300(11) 0.0292(11) -0.0054(9) 0.0079(9) -0.0025(9)
O12 0.0345(8) 0.0272(8) 0.0421(9) 0.0023(6) 0.0179(7) -0.0014(7)
C15 0.0394(12) 0.0370(12) 0.0298(11) 0.0060(10) 0.0112(10) -0.0067(10)
C16 0.0410(13) 0.0434(13) 0.0275(11) 0.0118(10) 0.0163(10) 0.0027(10)
O13 0.0320(8) 0.0500(10) 0.0283(8) -0.0042(7) 0.0122(6) 0.0077(7)
C17 0.0344(11) 0.0289(11) 0.0452(13) 0.0060(9) 0.0242(10) 0.0106(10)
C18 0.0269(11) 0.0300(11) 0.0528(14) 0.0038(9) 0.0153(10) 0.0095(10)
O14 0.0273(7) 0.0359(8) 0.0323(8) 0.0038(6) 0.0085(6) 0.0056(7)
C19 0.0310(11) 0.0435(13) 0.0357(12) -0.0074(10) 0.0021(10) 0.0108(11)
C20 0.0549(15) 0.0321(12) 0.0275(12) -0.0119(11) 0.0050(11) -0.0015(10)
O15 0.0383(8) 0.0296(8) 0.0313(8) -0.0004(6) 0.0119(7) -0.0058(6)
C21 0.0479(14) 0.0344(12) 0.0239(11) 0.0139(10) 0.0047(10) -0.0034(9)
C22 0.0512(14) 0.0383(12) 0.0287(11) 0.0141(11) 0.0210(10) 0.0061(10)
O16 0.0387(8) 0.0401(9) 0.0281(8) -0.0029(7) 0.0138(7) 0.0043(7)

loop_
_atom_type_symbol
_atom_type_description
_atom_type_scat_dispersion_real
_atom_type_scat_dispersion_imag
_atom_type_scat_source
C C 0.0033 0.0016 'International Tables Vol C Tables 4.2.6.8 and 6.1.1.4'
H H 0.0000 0.0000 'International Tables Vol C Tables 4.2.6.8 and 6.1.1.4'
N N 0.0061 0.0033 'International Tables Vol C Tables 4.2.6.8 and 6.1.1.4'
O O 0.0106 0.0060 'International Tables Vol C Tables 4.2.6.8 and 6.1.1.4'
S S 0.1246 0.1234 'International Tables Vol C Tables 4.2.6.8 and 6.1.1.4'

loop_
_geom_angle_atom_site_label_1
_geom_angle_atom_site_label_2
_geom_angle_atom_site_label_3
_geom_angle
S1 N1 S2 120.65(11)
O2 S1 O1 114.49(9)
O2 S1 N1 114.68(9)
O1 S1 N1 106.61(9)
O2 S1 C1 107.60(11)
O1 S1 C1 105.92(10)
N1 S1 C1 106.96(11)
O3 S2 O4 116.22(11)
O3 S2 N1 106.38(10)
O4 S2 N1 113.15(9)
O3 S2 C2 106.68(11)
O4 S2 C2 107.48(11)
N1 S2 C2 106.34(10)
C3 N2 C7 122.9(2)
N3 C3 N2 119.9(2)
N3 C3 C4 123.2(2)
N2 C3 C4 116.8(2)
C5 C4 C3 120.4(2)
C4 C5 C6 121.1(2)
C7 C6 C5 117.6(2)
C6 C7 N2 121.1(2)
O16 C11 C12 108.18(17)
O11 C12 C11 107.51(18)
C12 O11 C13 112.53(16)
O11 C13 C14 108.50(17)
O12 C14 C13 109.37(17)
C14 O12 C15 112.70(16)
O12 C15 C16 109.19(18)
O13 C16 C15 108.28(17)
C16 O13 C17 112.77(16)
O13 C17 C18 108.07(17)
O14 C18 C17 108.77(17)
C19 O14 C18 111.31(16)
O14 C19 C20 109.90(18)
O15 C20 C19 109.65(18)
C20 O15 C21 112.16(17)
O15 C21 C22 109.05(18)
O16 C22 C21 108.21(17)
C22 O16 C11 113.62(16)

loop_
_geom_bond_atom_site_label_1
_geom_bond_atom_site_label_2
_geom_bond_site_symmetry_2
_geom_bond_distance
_geom_bond_publ_flag
N1 S1 . 1.5818(17) ?
N1 S2 . 1.5993(17) ?
S1 O2 . 1.4405(15) ?
S1 O1 . 1.4580(15) ?
S1 C1 . 1.756(2) ?
S2 O3 . 1.4401(16) ?
S2 O4 . 1.4405(16) ?
S2 C2 . 1.755(2) ?
N2 C3 . 1.358(3) ?
N2 C7 . 1.362(3) ?
N3 C3 . 1.323(3) ?
C3 C4 . 1.405(3) ?
C4 C5 . 1.362(3) ?
C5 C6 . 1.403(3) ?
C6 C7 . 1.352(3) ?
C11 O16 . 1.419(3) ?
C11 C12 . 1.493(3) ?
C12 O11 . 1.424(2) ?
O11 C13 . 1.426(3) ?
C13 C14 . 1.497(3) ?
C14 O12 . 1.412(3) ?
O12 C15 . 1.417(2) ?
C15 C16 . 1.489(3) ?
C16 O13 . 1.422(3) ?
O13 C17 . 1.424(2) ?
C17 C18 . 1.493(3) ?
C18 O14 . 1.425(3) ?
O14 C19 . 1.423(3) ?
C19 C20 . 1.495(3) ?
C20 O15 . 1.418(3) ?
O15 C21 . 1.420(3) ?
C21 C22 . 1.497(3) ?
C22 O16 . 1.419(3) ?

loop_
_geom_hbond_atom_site_label_D
_geom_hbond_atom_site_label_H
_geom_hbond_atom_site_label_A
_geom_hbond_site_symmetry_A
_geom_hbond_distance_DH
_geom_hbond_distance_HA
_geom_hbond_distance_DA
_geom_hbond_angle_DHA
_geom_hbond_publ_flag
N2 H01 O1 . 0.94(3) 2.01(3) 2.868(2) 150(2) y
N3 H02 O11 . 0.854(19) 2.44(2) 3.222(3) 152(2) y
N3 H02 O16 . 0.854(19) 2.51(2) 3.217(3) 140(2) y
N3 H03 O13 . 0.85(2) 2.48(2) 3.301(3) 162(2) y
N3 H03 O14 . 0.85(2) 2.55(2) 3.144(3) 128(2) y
C17 H17B O1 . 0.99 2.45 3.428(3) 171.7 y
C2 H2C O1 4_666 0.98 2.59 3.508(3) 155.1 y
C13 H13B O12 3_766 0.99 2.60 3.585(3) 176.8 y
C19 H19B O2 4_565 0.99 2.59 3.552(3) 165.5 y
C1 H1A O3 4_565 0.98 2.65 3.538(3) 150.3 ?
C2 H2A O11 3_766 0.98 2.66 3.596(3) 159.6 ?
C2 H2B O14 4_666 0.98 2.70 3.370(3) 125.7 ?
C7 H7 O2 . 0.95 2.66 3.183(3) 114.9 ?
C12 H12A O4 4_665 0.99 2.71 3.489(3) 136.3 ?
C15 H15B O4 2_656 0.99 2.66 3.527(3) 146.8 ?
C19 H19A O15 3_665 0.99 2.68 3.372(3) 127.4 ?
C21 H21A O3 1_554 0.99 2.64 3.368(3) 130.9 ?

loop_
_geom_torsion_atom_site_label_1
_geom_torsion_atom_site_label_2
_geom_torsion_atom_site_label_3
_geom_torsion_atom_site_label_4
_geom_torsion
S2 N1 S1 O2 -41.78(15)
S2 N1 S1 O1 -169.60(11)
S2 N1 S1 C1 77.43(14)
S1 N1 S2 O3 -168.07(12)
S1 N1 S2 O4 -39.28(15)
S1 N1 S2 C2 78.48(14)
C7 N2 C3 N3 -179.7(2)
C7 N2 C3 C4 -2.8(3)
N3 C3 C4 C5 179.1(2)
N2 C3 C4 C5 2.3(3)
C3 C4 C5 C6 -0.1(3)
C4 C5 C6 C7 -1.8(4)
C5 C6 C7 N2 1.4(4)
C3 N2 C7 C6 0.9(4)
O16 C11 C12 O11 -62.6(2)
C11 C12 O11 C13 -172.58(17)
C12 O11 C13 C14 177.38(17)
O11 C13 C14 O12 74.6(2)
C13 C14 O12 C15 175.78(17)
C14 O12 C15 C16 174.06(17)
O12 C15 C16 O13 -68.6(2)
C15 C16 O13 C17 -173.98(17)
C16 O13 C17 C18 179.00(17)
O13 C17 C18 O14 63.0(2)
C17 C18 O14 C19 -172.63(17)
C18 O14 C19 C20 177.65(17)
O14 C19 C20 O15 -75.4(2)
C19 C20 O15 C21 -176.52(17)
C20 O15 C21 C22 -177.16(17)
O15 C21 C22 O16 73.4(2)
C21 C22 O16 C11 176.04(17)
C12 C11 O16 C22 168.13(18)

loop_
_cod_related_entry_id
_cod_related_entry_database
_cod_related_entry_code
1 ChemSpider 30652230
